data_4509497
loop_
_publ_author_name
'Mohamed, Sharmarke'
'Tocher, Derek A.'
'Vickers, Martin'
'Karamertzanis, Panagiotis G.'
'Price, Sarah L.'

_publ_section_title
;
 Salt or Cocrystal? A New Series of Crystal Structures Formed from Simple
 Pyridines and Carboxylic Acids
;
_journal_issue 6
_journal_name_full 'Crystal Growth &amp; Design'
_journal_page_first 2881
_journal_paper_doi 10.1021/cg9001994
_journal_volume 9
_journal_year 2009
_chemical_formula_moiety 'C7 H11 N2, 0.5(C8 H4 O4)'
_chemical_formula_sum 'C11 H13 N2 O2'
_chemical_formula_weight 205.23
_chemical_name_common '4-dimethylaminopyridinium isophthalate'
_chemical_name_systematic
; 
  4-dimethylaminopyridinium isophthalate 
;
_space_group_IT_number 43
_symmetry_cell_setting orthorhombic
_symmetry_space_group_name_Hall 'F 2 -2d'
_symmetry_space_group_name_H-M 'F d d 2'
_atom_sites_solution_hydrogens geom
_atom_sites_solution_primary direct
_atom_sites_solution_secondary difmap
_audit_creation_method SHELXL-97
_cell_angle_alpha 90.00
_cell_angle_beta 90.00
_cell_angle_gamma 90.00
_cell_formula_units_Z 16
_cell_length_a 18.070(3)
_cell_length_b 31.806(5)
_cell_length_c 6.8941(10)
_cell_measurement_reflns_used 1645
_cell_measurement_temperature 150(2)
_cell_measurement_theta_max 24.35
_cell_measurement_theta_min 2.56
_cell_volume 3962.3(11)
_computing_cell_refinement 'Bruker SAINT'
_computing_data_collection 'Bruker SMART (Bruker, 2001)'
_computing_data_reduction 'Bruker SAINT'
_computing_molecular_graphics
;    
SHELXTL (Bruker, 2000) and Mercury (Macrae et al., 2006)
;
_computing_publication_material 'Bruker SHELXTL and local programs'
_computing_structure_refinement 'SHELXL-97 (Sheldrick, 1997)'
_computing_structure_solution 'SHELXS-97 (Sheldrick, 1990)'
_diffrn_ambient_temperature 150(2)
_diffrn_measured_fraction_theta_full 0.998
_diffrn_measured_fraction_theta_max 0.978
_diffrn_measurement_device_type 'Bruker SMART APEX diffractometer'
_diffrn_measurement_method '\w rotation with narrow frames'
_diffrn_radiation_monochromator graphite
_diffrn_radiation_source 'fine-focus sealed tube'
_diffrn_radiation_type MoK\a
_diffrn_radiation_wavelength 0.71073
_diffrn_reflns_av_R_equivalents 0.0448
_diffrn_reflns_av_sigmaI/netI 0.0319
_diffrn_reflns_limit_h_max 23
_diffrn_reflns_limit_h_min -23
_diffrn_reflns_limit_k_max 40
_diffrn_reflns_limit_k_min -41
_diffrn_reflns_limit_l_max 9
_diffrn_reflns_limit_l_min -9
_diffrn_reflns_number 8310
_diffrn_reflns_theta_full 26.00
_diffrn_reflns_theta_max 28.28
_diffrn_reflns_theta_min 3.23
_exptl_absorpt_coefficient_mu 0.096
_exptl_absorpt_correction_T_max 1.0000
_exptl_absorpt_correction_T_min 0.8570
_exptl_absorpt_correction_type multi-scan
_exptl_absorpt_process_details 'SADABS v2.10'
_exptl_crystal_colour Colourless
_exptl_crystal_density_diffrn 1.376
_exptl_crystal_density_method 'not measured'
_exptl_crystal_description Block
_exptl_crystal_F_000 1744
_exptl_crystal_size_max 0.50
_exptl_crystal_size_mid 0.25
_exptl_crystal_size_min 0.12
_refine_diff_density_max 0.273
_refine_diff_density_min -0.230
_refine_diff_density_rms 0.046
_refine_ls_extinction_method none
_refine_ls_goodness_of_fit_ref 1.054
_refine_ls_hydrogen_treatment constr
_refine_ls_matrix_type full
_refine_ls_number_parameters 139
_refine_ls_number_reflns 1299
_refine_ls_number_restraints 1
_refine_ls_restrained_S_all 1.053
_refine_ls_R_factor_all 0.0483
_refine_ls_R_factor_gt 0.0396
_refine_ls_shift/su_max 0.000
_refine_ls_shift/su_mean 0.000
_refine_ls_structure_factor_coef Fsqd
_refine_ls_weighting_details 'calc w=1/[\s^2^(Fo^2^)+(0.0671P)^2^+0.3658P] where P=(Fo^2^+2Fc^2^)/3'
_refine_ls_weighting_scheme calc
_refine_ls_wR_factor_gt 0.0994
_refine_ls_wR_factor_ref 0.1039
_reflns_number_gt 1140
_reflns_number_total 1299
_reflns_threshold_expression >2sigma(I)
_cod_data_source_file cg9001994sup1.cif
_cod_data_source_block str0645
_cod_depositor_comments
;
The following automatic conversions were performed:

'_symmetry_cell_setting' value 'Orthorhombic' changed to
'orthorhombic' according to
/home/saulius/struct/CIF-dictionaries/cif_core.dic dictionary named
'cif_core.dic' version 2.4.2 from 2011-04-26.

Automatic conversion script
Id: cif_fix_values 1891 2012-01-12 08:04:46Z andrius 
;
_cod_original_cell_volume 3962.3(10)
_cod_original_sg_symbol_Hall F2-2d
_cod_original_sg_symbol_H-M Fdd2
_cod_database_code 4509497

loop_
_symmetry_equiv_pos_as_xyz
'x, y, z'
'-x, -y, z'
'x+1/4, -y+1/4, z+1/4'
'-x+1/4, y+1/4, z+1/4'
'x, y+1/2, z+1/2'
'-x, -y+1/2, z+1/2'
'x+1/4, -y+3/4, z+3/4'
'-x+1/4, y+3/4, z+3/4'
'x+1/2, y, z+1/2'
'-x+1/2, -y, z+1/2'
'x+3/4, -y+1/4, z+3/4'
'-x+3/4, y+1/4, z+3/4'
'x+1/2, y+1/2, z'
'-x+1/2, -y+1/2, z'
'x+3/4, -y+3/4, z+1/4'
'-x+3/4, y+3/4, z+1/4'

loop_
_atom_site_label
_atom_site_type_symbol
_atom_site_fract_x
_atom_site_fract_y
_atom_site_fract_z
_atom_site_U_iso_or_equiv
_atom_site_adp_type
_atom_site_occupancy
_atom_site_symmetry_multiplicity
_atom_site_calc_flag
_atom_site_refinement_flags
C1 C 0.17313(13) 0.58167(8) 0.8582(5) 0.0329(6) Uani 1 1 d .
H3 H 0.1521 0.5856 0.9880 0.049 Uiso 1 1 calc R
H1 H 0.1416 0.5625 0.7837 0.049 Uiso 1 1 calc R
H2 H 0.1759 0.6089 0.7917 0.049 Uiso 1 1 calc R
C2 C 0.30687(13) 0.59474(7) 0.8838(5) 0.0322(6) Uani 1 1 d .
H4 H 0.3149 0.6067 0.7546 0.048 Uiso 1 1 calc R
H6 H 0.3524 0.5811 0.9283 0.048 Uiso 1 1 calc R
H5 H 0.2933 0.6172 0.9745 0.048 Uiso 1 1 calc R
C3 C 0.26006(11) 0.52235(6) 0.8761(4) 0.0179(4) Uani 1 1 d .
C4 C 0.33254(12) 0.50519(6) 0.8724(3) 0.0207(5) Uani 1 1 d .
H7 H 0.3743 0.5233 0.8750 0.025 Uiso 1 1 calc R
C5 C 0.34224(12) 0.46274(6) 0.8650(4) 0.0228(5) Uani 1 1 d .
H8 H 0.3911 0.4518 0.8596 0.027 Uiso 1 1 calc R
C6 C 0.21518(12) 0.45089(7) 0.8740(4) 0.0252(5) Uani 1 1 d .
H10 H 0.1750 0.4316 0.8770 0.030 Uiso 1 1 calc R
C7 C 0.20063(12) 0.49267(6) 0.8788(4) 0.0210(5) Uani 1 1 d .
H11 H 0.1509 0.5023 0.8839 0.025 Uiso 1 1 calc R
C8 C 0.2500 0.2500 0.8396(5) 0.0169(6) Uani 1 2 d S
H12 H 0.2500 0.2500 0.9774 0.020 Uiso 1 2 calc SR
C9 C 0.26232(11) 0.28750(7) 0.7418(4) 0.0187(5) Uani 1 1 d .
C10 C 0.27546(11) 0.32765(6) 0.8559(4) 0.0220(5) Uani 1 1 d .
C11 C 0.26298(11) 0.28737(7) 0.5392(4) 0.0216(5) Uani 1 1 d .
H13 H 0.2722 0.3126 0.4697 0.026 Uiso 1 1 calc R
C12 C 0.2500 0.2500 0.4396(5) 0.0219(7) Uani 1 2 d S
H14 H 0.2500 0.2500 0.3018 0.026 Uiso 1 2 calc SR
O1 O 0.30126(10) 0.35827(5) 0.7589(3) 0.0329(4) Uani 1 1 d .
O2 O 0.26131(9) 0.32774(5) 1.0319(3) 0.0296(4) Uani 1 1 d .
N1 N 0.24737(10) 0.56381(6) 0.8750(3) 0.0241(4) Uani 1 1 d .
N2 N 0.28468(11) 0.43579(6) 0.8651(3) 0.0242(4) Uani 1 1 d .
H9 H 0.2925 0.4085 0.8594 0.029 Uiso 1 1 calc R

loop_
_atom_site_aniso_label
_atom_site_aniso_U_11
_atom_site_aniso_U_22
_atom_site_aniso_U_33
_atom_site_aniso_U_23
_atom_site_aniso_U_13
_atom_site_aniso_U_12
C1 0.0248(12) 0.0291(12) 0.0448(15) -0.0074(13) -0.0062(12) 0.0072(10)
C2 0.0281(12) 0.0186(11) 0.0499(16) -0.0039(12) 0.0065(12) -0.0035(9)
C3 0.0200(10) 0.0176(10) 0.0162(10) -0.0002(9) 0.0001(9) -0.0008(7)
C4 0.0191(10) 0.0203(10) 0.0225(11) -0.0018(10) -0.0001(10) -0.0026(8)
C5 0.0225(10) 0.0236(10) 0.0222(11) 0.0003(10) 0.0003(10) 0.0017(8)
C6 0.0259(11) 0.0254(11) 0.0243(12) -0.0004(11) 0.0012(10) -0.0080(9)
C7 0.0156(10) 0.0257(11) 0.0219(11) -0.0023(10) 0.0024(9) -0.0029(8)
C8 0.0130(13) 0.0178(15) 0.0198(16) 0.000 0.000 0.0020(10)
C9 0.0123(9) 0.0184(11) 0.0253(11) -0.0010(8) 0.0010(8) 0.0022(8)
C10 0.0170(10) 0.0164(10) 0.0325(13) -0.0010(10) 0.0003(10) 0.0020(8)
C11 0.0156(10) 0.0223(11) 0.0269(13) 0.0052(9) -0.0002(9) 0.0013(8)
C12 0.0182(15) 0.0296(18) 0.0179(15) 0.000 0.000 0.0016(12)
O1 0.0433(11) 0.0171(8) 0.0384(10) 0.0023(7) 0.0031(9) -0.0060(7)
O2 0.0340(9) 0.0258(9) 0.0291(10) -0.0090(8) 0.0046(8) -0.0052(7)
N1 0.0185(9) 0.0202(10) 0.0336(11) -0.0006(9) 0.0008(9) 0.0007(7)
N2 0.0330(10) 0.0147(8) 0.0250(10) 0.0001(9) 0.0003(9) -0.0015(7)

loop_
_atom_type_symbol
_atom_type_description
_atom_type_scat_dispersion_real
_atom_type_scat_dispersion_imag
_atom_type_scat_source
C C 0.0033 0.0000 'International Tables Vol C Tables 4.2.6.8 and 6.1.1.4'
H H 0.0000 0.0000 'International Tables Vol C Tables 4.2.6.8 and 6.1.1.4'
N N 0.0061 0.0000 'International Tables Vol C Tables 4.2.6.8 and 6.1.1.4'
O O 0.0106 0.0000 'International Tables Vol C Tables 4.2.6.8 and 6.1.1.4'

loop_
_geom_angle_atom_site_label_1
_geom_angle_atom_site_label_2
_geom_angle_atom_site_label_3
_geom_angle
_geom_angle_site_symmetry_1
_geom_angle_site_symmetry_3
N1 C1 H3 109.5 . .
N1 C1 H1 109.5 . .
H3 C1 H1 109.5 . .
N1 C1 H2 109.5 . .
H3 C1 H2 109.5 . .
H1 C1 H2 109.5 . .
N1 C2 H4 109.5 . .
N1 C2 H6 109.5 . .
H4 C2 H6 109.5 . .
N1 C2 H5 109.5 . .
H4 C2 H5 109.5 . .
H6 C2 H5 109.5 . .
N1 C3 C4 122.48(19) . .
N1 C3 C7 121.46(19) . .
C4 C3 C7 116.06(19) . .
C5 C4 C3 120.04(19) . .
C5 C4 H7 120.0 . .
C3 C4 H7 120.0 . .
N2 C5 C4 122.1(2) . .
N2 C5 H8 119.0 . .
C4 C5 H8 119.0 . .
N2 C6 C7 122.1(2) . .
N2 C6 H10 118.9 . .
C7 C6 H10 118.9 . .
C6 C7 C3 120.1(2) . .
C6 C7 H11 120.0 . .
C3 C7 H11 120.0 . .
C9 C8 C9 121.9(3) 14 .
C9 C8 H12 119.1 14 .
C9 C8 H12 119.1 . .
C8 C9 C11 119.0(2) . .
C8 C9 C10 119.7(2) . .
C11 C9 C10 121.3(2) . .
O2 C10 O1 126.1(2) . .
O2 C10 C9 118.5(2) . .
O1 C10 C9 115.4(2) . .
C12 C11 C9 119.6(2) . .
C12 C11 H13 120.2 . .
C9 C11 H13 120.2 . .
C11 C12 C11 120.9(3) . 14
C11 C12 H14 119.5 . .
C11 C12 H14 119.5 14 .
C3 N1 C2 122.55(18) . .
C3 N1 C1 122.73(19) . .
C2 N1 C1 114.70(19) . .
C6 N2 C5 119.54(19) . .
C6 N2 H9 120.2 . .
C5 N2 H9 120.2 . .

loop_
_geom_bond_atom_site_label_1
_geom_bond_atom_site_label_2
_geom_bond_distance
_geom_bond_site_symmetry_2
C1 N1 1.461(3) .
C1 H3 0.9800 .
C1 H1 0.9800 .
C1 H2 0.9800 .
C2 N1 1.458(3) .
C2 H4 0.9800 .
C2 H6 0.9800 .
C2 H5 0.9800 .
C3 N1 1.338(3) .
C3 C4 1.419(3) .
C3 C7 1.430(3) .
C4 C5 1.362(3) .
C4 H7 0.9500 .
C5 N2 1.348(3) .
C5 H8 0.9500 .
C6 N2 1.346(3) .
C6 C7 1.355(3) .
C6 H10 0.9500 .
C7 H11 0.9500 .
C8 C9 1.388(3) 14
C8 C9 1.388(3) .
C8 H12 0.9500 .
C9 C11 1.397(3) .
C9 C10 1.519(3) .
C10 O2 1.240(3) .
C10 O1 1.270(3) .
C11 C12 1.393(3) .
C11 H13 0.9500 .
C12 C11 1.393(3) 14
C12 H14 0.9500 .
N2 H9 0.8800 .

loop_
_geom_hbond_atom_site_label_D
_geom_hbond_atom_site_label_H
_geom_hbond_atom_site_label_A
_geom_hbond_distance_DH
_geom_hbond_distance_HA
_geom_hbond_distance_DA
_geom_hbond_angle_DHA
N2 H9 O1 0.88 1.75 2.589(2) 158.9

loop_
_geom_torsion_atom_site_label_1
_geom_torsion_atom_site_label_2
_geom_torsion_atom_site_label_3
_geom_torsion_atom_site_label_4
_geom_torsion
_geom_torsion_site_symmetry_1
_geom_torsion_site_symmetry_4
N1 C3 C4 C5 -177.1(2) . .
C7 C3 C4 C5 2.2(4) . .
C3 C4 C5 N2 -1.4(4) . .
N2 C6 C7 C3 -0.5(4) . .
N1 C3 C7 C6 178.0(3) . .
C4 C3 C7 C6 -1.2(4) . .
C9 C8 C9 C11 -0.58(14) 14 .
C9 C8 C9 C10 180.0(2) 14 .
C8 C9 C10 O2 -13.3(3) . .
C11 C9 C10 O2 167.2(2) . .
C8 C9 C10 O1 165.89(16) . .
C11 C9 C10 O1 -13.6(3) . .
C8 C9 C11 C12 1.2(3) . .
C10 C9 C11 C12 -179.39(15) . .
C9 C11 C12 C11 -0.58(15) . 14
C4 C3 N1 C2 -4.5(4) . .
C7 C3 N1 C2 176.3(2) . .
C4 C3 N1 C1 173.4(2) . .
C7 C3 N1 C1 -5.9(4) . .
C7 C6 N2 C5 1.4(4) . .
C4 C5 N2 C6 -0.4(4) . .
